data_1513760
loop_
_publ_author_name
'Tan, Wei Shyang'
'Prabhakar, Ch'
'Liu, Yi-Hung'
'Peng, Shie-Ming'
'Yang, Jye-Shane'

_publ_section_title
;
 Effects of iptycene scaffolds on the photoluminescence of
 N,N-dimethylaminobenzonitrile and its analogues.
;
_journal_issue 2
_journal_name_full
'Photochemical &amp; photobiological sciences : Official journal of the European Photochemistry Association and the European Society for Photobiology'
_journal_page_first 211
_journal_page_last 223
_journal_paper_doi 10.1039/c3pp50196e
_journal_volume 13
_journal_year 2014
_chemical_formula_sum 'C41.5 H27 Cl N2'
_chemical_formula_weight 589.10
_chemical_name_systematic
; 
 ? 
;
_space_group_IT_number 2
_symmetry_cell_setting triclinic
_symmetry_space_group_name_Hall '-P 1'
_symmetry_space_group_name_H-M 'P -1'
_atom_sites_solution_hydrogens geom
_atom_sites_solution_primary direct
_atom_sites_solution_secondary difmap
_audit_creation_method SHELXL-97
_cell_angle_alpha 91.242(2)
_cell_angle_beta 100.219(2)
_cell_angle_gamma 104.494(3)
_cell_formula_units_Z 4
_cell_length_a 11.7562(4)
_cell_length_b 16.1045(4)
_cell_length_c 17.9894(4)
_cell_measurement_reflns_used 12941
_cell_measurement_temperature 295(2)
_cell_measurement_theta_max 30.1471
_cell_measurement_theta_min 2.9272
_cell_volume 3237.37(16)
_computing_cell_refinement
; 
CrysAlisPro, Oxford Diffraction Ltd., 
Version 1.171.34.40 (release 27-08-2010 CrysAlis171 .NET) 
(compiled Aug 27 2010,11:50:40) 
Empirical absorption correction using spherical harmonics, 
 implemented in SCALE3 ABSPACK scaling algorithm. 
;
_computing_data_collection
; 
CrysAlisPro, Oxford Diffraction Ltd., 
Version 1.171.34.40 (release 27-08-2010 CrysAlis171 .NET) 
(compiled Aug 27 2010,11:50:40) 
Empirical absorption correction using spherical harmonics, 
 implemented in SCALE3 ABSPACK scaling algorithm. 
;
_computing_data_reduction
; 
CrysAlisPro, Oxford Diffraction Ltd., 
Version 1.171.34.40 (release 27-08-2010 CrysAlis171 .NET) 
(compiled Aug 27 2010,11:50:40) 
Empirical absorption correction using spherical harmonics, 
 implemented in SCALE3 ABSPACK scaling algorithm. 
;
_computing_molecular_graphics SHELXTL
_computing_publication_material SHELXTL
_computing_structure_refinement 'SHELXL-97 (Sheldrick, 1997)'
_computing_structure_solution 'SHELXS-97 (Sheldrick, 1990)'
_diffrn_ambient_temperature 295(2)
_diffrn_measured_fraction_theta_full 0.998
_diffrn_measured_fraction_theta_max 0.998
_diffrn_measurement_device_type 'Oxford Diffraction Gemini A'
_diffrn_measurement_method CCD
_diffrn_radiation_monochromator graphite
_diffrn_radiation_source 'fine-focus sealed tube'
_diffrn_radiation_type MoK\a
_diffrn_radiation_wavelength 0.71073
_diffrn_reflns_av_R_equivalents 0.0236
_diffrn_reflns_av_sigmaI/netI 0.0330
_diffrn_reflns_limit_h_max 14
_diffrn_reflns_limit_h_min -15
_diffrn_reflns_limit_k_max 20
_diffrn_reflns_limit_k_min -19
_diffrn_reflns_limit_l_max 23
_diffrn_reflns_limit_l_min -23
_diffrn_reflns_number 37333
_diffrn_reflns_theta_full 27.50
_diffrn_reflns_theta_max 27.50
_diffrn_reflns_theta_min 2.93
_exptl_absorpt_coefficient_mu 0.150
_exptl_absorpt_correction_T_max 1.00000
_exptl_absorpt_correction_T_min 0.99560
_exptl_absorpt_correction_type multi-scan
_exptl_absorpt_process_details
; 
CrysAlisPro, Oxford Diffraction Ltd., 
Version 1.171.34.40 (release 27-08-2010 CrysAlis171 .NET) 
(compiled Aug 27 2010,11:50:40) 
Empirical absorption correction using spherical harmonics, 
 implemented in SCALE3 ABSPACK scaling algorithm. 
;
_exptl_crystal_density_diffrn 1.209
_exptl_crystal_density_method 'not measured'
_exptl_crystal_F_000 1228
_exptl_crystal_size_max 0.25
_exptl_crystal_size_mid 0.25
_exptl_crystal_size_min 0.15
_refine_diff_density_max 2.194
_refine_diff_density_min -0.458
_refine_diff_density_rms 0.112
_refine_ls_extinction_method none
_refine_ls_goodness_of_fit_ref 2.337
_refine_ls_hydrogen_treatment mixed
_refine_ls_matrix_type full
_refine_ls_number_parameters 838
_refine_ls_number_reflns 14856
_refine_ls_number_restraints 1
_refine_ls_restrained_S_all 2.337
_refine_ls_R_factor_all 0.1474
_refine_ls_R_factor_gt 0.1122
_refine_ls_shift/su_max 0.114
_refine_ls_shift/su_mean 0.020
_refine_ls_structure_factor_coef Fsqd
_refine_ls_weighting_details 'calc w=1/[\s^2^(Fo^2^)+(0.1000P)^2^+0.0000P] where P=(Fo^2^+2Fc^2^)/3'
_refine_ls_weighting_scheme calc
_refine_ls_wR_factor_gt 0.3451
_refine_ls_wR_factor_ref 0.3657
_reflns_number_gt 9900
_reflns_number_total 14856
_reflns_threshold_expression >2sigma(I)
_cod_data_source_file c3pp50196e.txt
_cod_data_source_block ic14643
_cod_depositor_comments
;
The following automatic conversions were performed:

'_symmetry_cell_setting' value 'Triclinic' changed to 'triclinic'
according to
/usr/data/users/saulius/automatic-downloads/current/RSC/lib/dictionaries/cif_core.dic
dictionary named 'cif_core.dic' version 2.4.2 from 2011-04-26.

Automatic conversion script
Id: cif_fix_values 2281 2013-09-26 08:29:07Z andrius 
;
_cod_original_cell_volume 3237.37(15)
_cod_original_sg_symbol_H-M P-1
_cod_database_code 1513760

loop_
_symmetry_equiv_pos_as_xyz
'x, y, z'
'-x, -y, -z'

loop_
_atom_site_label
_atom_site_type_symbol
_atom_site_fract_x
_atom_site_fract_y
_atom_site_fract_z
_atom_site_U_iso_or_equiv
_atom_site_adp_type
_atom_site_occupancy
_atom_site_symmetry_multiplicity
_atom_site_calc_flag
_atom_site_refinement_flags
_atom_site_disorder_assembly
_atom_site_disorder_group
N1 N 0.6107(3) 0.67781(18) 0.39705(15) 0.0404(7) Uani 1 1 d . . .
H1 H 0.602(4) 0.726(3) 0.435(2) 0.068(12) Uiso 1 1 d . . .
N2 N 0.4691(3) 0.7321(2) 0.02211(17) 0.0592(9) Uani 1 1 d . . .
C1 C 0.5834(3) 0.69325(19) 0.32018(17) 0.0315(7) Uani 1 1 d . . .
C2 C 0.4849(3) 0.72509(19) 0.29235(16) 0.0307(7) Uani 1 1 d . . .
C3 C 0.4561(3) 0.73857(18) 0.21602(17) 0.0313(7) Uani 1 1 d . . .
C4 C 0.5264(3) 0.72194(19) 0.16604(17) 0.0325(7) Uani 1 1 d . . .
C5 C 0.6289(3) 0.69375(19) 0.19396(17) 0.0338(7) Uani 1 1 d . . .
C6 C 0.6561(3) 0.67953(19) 0.26999(17) 0.0329(7) Uani 1 1 d . . .
C7 C 0.3934(3) 0.74319(19) 0.33737(17) 0.0327(7) Uani 1 1 d . . .
H7A H 0.4129 0.7338 0.3913 0.039 Uiso 1 1 calc R . .
C8 C 0.2721(3) 0.6852(2) 0.29776(18) 0.0358(7) Uani 1 1 d . . .
C9 C 0.1941(3) 0.6247(2) 0.3298(2) 0.0444(8) Uani 1 1 d . . .
H9A H 0.2126 0.6152 0.3809 0.053 Uiso 1 1 calc R . .
C10 C 0.0874(3) 0.5779(3) 0.2853(3) 0.0584(11) Uani 1 1 d . . .
H10A H 0.0341 0.5372 0.3069 0.070 Uiso 1 1 calc R . .
C11 C 0.0600(3) 0.5909(3) 0.2105(3) 0.0568(11) Uani 1 1 d . . .
H11A H -0.0119 0.5591 0.1814 0.068 Uiso 1 1 calc R . .
C12 C 0.1398(3) 0.6521(2) 0.1770(2) 0.0466(9) Uani 1 1 d . . .
H12A H 0.1217 0.6610 0.1259 0.056 Uiso 1 1 calc R . .
C13 C 0.2444(3) 0.69803(19) 0.22102(18) 0.0340(7) Uani 1 1 d . . .
C14 C 0.3417(3) 0.76782(19) 0.19538(17) 0.0341(7) Uani 1 1 d . . .
H14A H 0.3225 0.7774 0.1415 0.041 Uiso 1 1 calc R . .
C15 C 0.3568(3) 0.84757(19) 0.24673(18) 0.0345(7) Uani 1 1 d . . .
C16 C 0.3433(3) 0.9258(2) 0.2237(2) 0.0446(8) Uani 1 1 d . . .
H16A H 0.3259 0.9349 0.1725 0.054 Uiso 1 1 calc R . .
C17 C 0.3562(4) 0.9921(2) 0.2795(3) 0.0583(11) Uani 1 1 d . . .
H17A H 0.3460 1.0452 0.2650 0.070 Uiso 1 1 calc R . .
C18 C 0.3838(4) 0.9787(2) 0.3552(2) 0.0555(10) Uani 1 1 d . . .
H18A H 0.3932 1.0232 0.3915 0.067 Uiso 1 1 calc R . .
C19 C 0.3978(3) 0.8991(2) 0.3777(2) 0.0459(9) Uani 1 1 d . . .
H19A H 0.4158 0.8900 0.4289 0.055 Uiso 1 1 calc R . .
C20 C 0.3849(3) 0.8337(2) 0.32358(18) 0.0353(7) Uani 1 1 d . . .
C21 C 0.7190(3) 0.6791(2) 0.14805(19) 0.0405(8) Uani 1 1 d . . .
H21A H 0.6982 0.6890 0.0944 0.049 Uiso 1 1 calc R . .
C22 C 0.7284(3) 0.5872(2) 0.1614(2) 0.0415(8) Uani 1 1 d . . .
C23 C 0.7106(3) 0.5221(3) 0.1048(2) 0.0552(10) Uani 1 1 d . . .
H23A H 0.6916 0.5322 0.0540 0.066 Uiso 1 1 calc R . .
C24 C 0.7220(4) 0.4425(3) 0.1261(3) 0.0677(12) Uani 1 1 d . . .
H24A H 0.7087 0.3978 0.0894 0.081 Uiso 1 1 calc R . .
C25 C 0.7528(4) 0.4287(2) 0.2011(3) 0.0618(11) Uani 1 1 d . . .
H25A H 0.7621 0.3749 0.2144 0.074 Uiso 1 1 calc R . .
C26 C 0.7705(3) 0.4930(2) 0.2574(2) 0.0479(9) Uani 1 1 d . . .
H26A H 0.7908 0.4830 0.3082 0.057 Uiso 1 1 calc R . .
C27 C 0.7572(3) 0.5729(2) 0.2362(2) 0.0392(8) Uani 1 1 d . . .
C28 C 0.7734(3) 0.6525(2) 0.28954(19) 0.0383(7) Uani 1 1 d . . .
H28A H 0.7950 0.6427 0.3432 0.046 Uiso 1 1 calc R . .
C29 C 0.8662(3) 0.7237(2) 0.2625(2) 0.0453(9) Uani 1 1 d . . .
C30 C 0.9726(3) 0.7723(3) 0.3081(3) 0.0580(11) Uani 1 1 d . . .
H30A H 0.9925 0.7622 0.3589 0.070 Uiso 1 1 calc R . .
C31 C 1.0466(4) 0.8354(3) 0.2755(4) 0.0791(16) Uani 1 1 d . . .
H31A H 1.1173 0.8687 0.3048 0.095 Uiso 1 1 calc R . .
C32 C 1.0180(4) 0.8497(3) 0.2013(4) 0.0786(15) Uani 1 1 d . . .
H32A H 1.0705 0.8918 0.1804 0.094 Uiso 1 1 calc R . .
C33 C 0.9130(4) 0.8033(3) 0.1562(3) 0.0696(13) Uani 1 1 d . . .
H33A H 0.8928 0.8154 0.1060 0.083 Uiso 1 1 calc R . .
C34 C 0.8372(3) 0.7376(2) 0.1875(2) 0.0454(9) Uani 1 1 d . . .
C35 C 0.6200(3) 0.5960(2) 0.42080(18) 0.0363(7) Uani 1 1 d . . .
C36 C 0.5886(3) 0.5241(2) 0.37335(19) 0.0428(8) Uani 1 1 d . . .
H36A H 0.5587 0.5275 0.3224 0.051 Uiso 1 1 calc R . .
C37 C 0.6001(4) 0.4461(2) 0.3992(2) 0.0548(10) Uani 1 1 d . . .
H37A H 0.5796 0.3979 0.3654 0.066 Uiso 1 1 calc R . .
C38 C 0.6413(4) 0.4390(2) 0.4739(2) 0.0559(10) Uani 1 1 d . . .
H38A H 0.6507 0.3866 0.4912 0.067 Uiso 1 1 calc R . .
C39 C 0.6686(4) 0.5104(3) 0.5233(2) 0.0583(11) Uani 1 1 d . . .
H39A H 0.6928 0.5056 0.5747 0.070 Uiso 1 1 calc R . .
C40 C 0.6609(3) 0.5888(2) 0.49778(19) 0.0471(9) Uani 1 1 d . . .
H40A H 0.6827 0.6371 0.5316 0.057 Uiso 1 1 calc R . .
C41 C 0.4940(3) 0.7289(2) 0.08639(18) 0.0386(8) Uani 1 1 d . . .
N3 N 0.6105(3) 0.1962(2) 0.12999(17) 0.0473(7) Uani 1 1 d D . .
H3 H 0.584(4) 0.226(2) 0.0902(18) 0.062(12) Uiso 1 1 d D . .
N4 N 0.4379(3) 0.2191(2) 0.46848(17) 0.0550(8) Uani 1 1 d . . .
C42 C 0.5730(3) 0.2029(2) 0.19881(17) 0.0347(7) Uani 1 1 d . . .
C43 C 0.4673(3) 0.22617(19) 0.20338(17) 0.0337(7) Uani 1 1 d . . .
C44 C 0.4320(3) 0.23282(19) 0.27222(17) 0.0347(7) Uani 1 1 d . . .
C45 C 0.4998(3) 0.21442(19) 0.33865(17) 0.0338(7) Uani 1 1 d . . .
C46 C 0.6063(3) 0.1923(2) 0.33477(18) 0.0365(7) Uani 1 1 d . . .
C47 C 0.6428(3) 0.1878(2) 0.26610(18) 0.0355(7) Uani 1 1 d . . .
C48 C 0.7662(3) 0.1697(2) 0.2742(2) 0.0443(8) Uani 1 1 d . . .
H48A H 0.7930 0.1672 0.2258 0.053 Uiso 1 1 calc R . .
C49 C 0.8493(3) 0.2407(2) 0.3309(2) 0.0517(10) Uani 1 1 d . . .
C50 C 0.9515(4) 0.2977(3) 0.3177(3) 0.0698(13) Uani 1 1 d . . .
H50A H 0.9761 0.2959 0.2714 0.084 Uiso 1 1 calc R . .
C51 C 1.0168(5) 0.3584(3) 0.3766(4) 0.095(2) Uani 1 1 d . . .
H51A H 1.0860 0.3975 0.3691 0.114 Uiso 1 1 calc R . .
C52 C 0.9820(5) 0.3618(4) 0.4446(4) 0.0936(19) Uani 1 1 d . . .
H52A H 1.0280 0.4026 0.4826 0.112 Uiso 1 1 calc R . .
C53 C 0.8763(4) 0.3038(3) 0.4579(3) 0.0747(14) Uani 1 1 d . . .
H53A H 0.8511 0.3061 0.5039 0.090 Uiso 1 1 calc R . .
C54 C 0.8117(3) 0.2434(2) 0.3993(2) 0.0524(10) Uani 1 1 d . . .
C55 C 0.6953(3) 0.1761(2) 0.4018(2) 0.0452(8) Uani 1 1 d . . .
H55A H 0.6685 0.1785 0.4502 0.054 Uiso 1 1 calc R . .
C56 C 0.7174(3) 0.0899(2) 0.3821(2) 0.0456(9) Uani 1 1 d . . .
C57 C 0.7006(4) 0.0186(3) 0.4254(3) 0.0595(11) Uani 1 1 d . . .
H57A H 0.6765 0.0216 0.4717 0.071 Uiso 1 1 calc R . .
C58 C 0.7204(4) -0.0564(3) 0.3986(3) 0.0760(15) Uani 1 1 d . . .
H58A H 0.7070 -0.1049 0.4261 0.091 Uiso 1 1 calc R . .
C59 C 0.7593(4) -0.0596(3) 0.3325(3) 0.0771(15) Uani 1 1 d . . .
H59A H 0.7739 -0.1103 0.3159 0.093 Uiso 1 1 calc R . .
C60 C 0.7782(4) 0.0117(3) 0.2881(3) 0.0613(11) Uani 1 1 d . . .
H60A H 0.8051 0.0087 0.2428 0.074 Uiso 1 1 calc R . .
C61 C 0.7556(3) 0.0862(2) 0.3142(2) 0.0452(9) Uani 1 1 d . . .
C62 C 0.3808(3) 0.2464(2) 0.13792(18) 0.0389(8) Uani 1 1 d . . .
H62A H 0.4054 0.2414 0.0891 0.047 Uiso 1 1 calc R . .
C63 C 0.3707(3) 0.3366(2) 0.1579(2) 0.0412(8) Uani 1 1 d . . .
C64 C 0.3931(4) 0.4060(3) 0.1146(2) 0.0592(11) Uani 1 1 d . . .
H64A H 0.4202 0.4020 0.0695 0.071 Uiso 1 1 calc R . .
C65 C 0.3738(4) 0.4831(3) 0.1404(4) 0.0784(16) Uani 1 1 d . . .
H65A H 0.3861 0.5304 0.1112 0.094 Uiso 1 1 calc R . .
C66 C 0.3374(4) 0.4897(3) 0.2072(3) 0.0704(14) Uani 1 1 d . . .
H66A H 0.3265 0.5418 0.2237 0.084 Uiso 1 1 calc R . .
C67 C 0.3163(4) 0.4203(2) 0.2507(2) 0.0556(11) Uani 1 1 d . . .
H67A H 0.2906 0.4252 0.2962 0.067 Uiso 1 1 calc R . .
C68 C 0.3338(3) 0.3429(2) 0.22612(19) 0.0402(8) Uani 1 1 d . . .
C69 C 0.3151(3) 0.2597(2) 0.26639(18) 0.0381(7) Uani 1 1 d . . .
H69A H 0.2905 0.2646 0.3152 0.046 Uiso 1 1 calc R . .
C70 C 0.2230(3) 0.1936(2) 0.2087(2) 0.0412(8) Uani 1 1 d . . .
C71 C 0.1119(4) 0.1460(3) 0.2204(3) 0.0643(11) Uani 1 1 d . . .
H71A H 0.0887 0.1493 0.2670 0.077 Uiso 1 1 calc R . .
C72 C 0.0363(5) 0.0927(3) 0.1590(4) 0.0935(18) Uani 1 1 d . . .
H72A H -0.0387 0.0606 0.1648 0.112 Uiso 1 1 calc R . .
C73 C 0.0706(5) 0.0874(4) 0.0914(4) 0.0943(19) Uani 1 1 d . . .
H73A H 0.0185 0.0518 0.0517 0.113 Uiso 1 1 calc R . .
C74 C 0.1815(4) 0.1338(3) 0.0802(3) 0.0730(14) Uani 1 1 d . . .
H74A H 0.2046 0.1291 0.0339 0.088 Uiso 1 1 calc R . .
C75 C 0.2579(3) 0.1880(2) 0.13992(19) 0.0420(8) Uani 1 1 d . . .
C76 C 0.6277(4) 0.1168(3) 0.1035(2) 0.0566(11) Uani 1 1 d . . .
C77 C 0.6875(5) 0.1156(4) 0.0443(3) 0.0867(16) Uani 1 1 d . . .
H77A H 0.7205 0.1658 0.0226 0.104 Uiso 1 1 calc R . .
C78 C 0.6967(6) 0.0308(5) 0.0170(3) 0.102(2) Uani 1 1 d . . .
H78A H 0.7345 0.0265 -0.0236 0.122 Uiso 1 1 calc R . .
C79 C 0.6514(7) -0.0389(5) 0.0500(4) 0.105(2) Uani 1 1 d . . .
H79A H 0.6576 -0.0919 0.0320 0.126 Uiso 1 1 calc R . .
C80 C 0.5988(6) -0.0354(4) 0.1068(4) 0.1003(19) Uani 1 1 d . . .
H80A H 0.5695 -0.0859 0.1290 0.120 Uiso 1 1 calc R . .
C81 C 0.5847(4) 0.0393(3) 0.1352(3) 0.0692(12) Uani 1 1 d . . .
H81A H 0.5460 0.0390 0.1761 0.083 Uiso 1 1 calc R . .
C82 C 0.4638(3) 0.2183(2) 0.40987(19) 0.0383(8) Uani 1 1 d . . .
Cl1 Cl 0.1161(3) 0.04351(19) 0.40161(13) 0.1071(10) Uani 0.617(4) 1 d P A 1
Cl2 Cl 0.1236(3) 0.19610(19) 0.4815(3) 0.1533(17) Uani 0.617(4) 1 d P A 1
C83 C 0.0453(8) 0.1119(12) 0.4681(14) 0.308(18) Uani 0.617(4) 1 d P A 1
H83A H -0.0338 0.1144 0.4429 0.370 Uiso 0.617(4) 1 calc PR A 1
H83B H 0.0386 0.0854 0.5155 0.370 Uiso 0.617(4) 1 calc PR A 1
Cl3 Cl 1.0822(4) 0.3381(6) -0.0029(2) 0.170(3) Uani 0.383(4) 1 d P A 2
Cl4 Cl 0.9308(4) 0.3212(5) 0.0999(3) 0.167(3) Uani 0.383(4) 1 d P A 2
C84 C 1.0496(16) 0.3328(16) 0.0860(7) 0.134(8) Uani 0.383(4) 1 d P A 2
H84A H 1.0790 0.2862 0.1086 0.160 Uiso 0.383(4) 1 calc PR A 2
H84B H 1.0977 0.3854 0.1147 0.160 Uiso 0.383(4) 1 calc PR A 2

loop_
_atom_site_aniso_label
_atom_site_aniso_U_11
_atom_site_aniso_U_22
_atom_site_aniso_U_33
_atom_site_aniso_U_23
_atom_site_aniso_U_13
_atom_site_aniso_U_12
N1 0.0503(17) 0.0479(17) 0.0297(14) 0.0032(12) 0.0043(12) 0.0274(13)
N2 0.078(2) 0.073(2) 0.0355(17) 0.0107(15) 0.0141(16) 0.0339(18)
C1 0.0308(15) 0.0336(16) 0.0303(15) 0.0019(12) 0.0036(12) 0.0103(12)
C2 0.0322(16) 0.0338(16) 0.0284(15) 0.0026(12) 0.0073(12) 0.0117(12)
C3 0.0347(16) 0.0300(15) 0.0319(15) 0.0058(12) 0.0073(13) 0.0119(12)
C4 0.0359(17) 0.0342(16) 0.0308(16) 0.0062(12) 0.0092(13) 0.0132(13)
C5 0.0332(16) 0.0337(16) 0.0372(17) 0.0039(13) 0.0094(13) 0.0116(12)
C6 0.0287(15) 0.0368(17) 0.0351(16) 0.0044(13) 0.0051(13) 0.0126(12)
C7 0.0338(16) 0.0390(17) 0.0288(15) 0.0032(12) 0.0080(13) 0.0145(13)
C8 0.0333(16) 0.0361(17) 0.0433(18) 0.0060(13) 0.0102(14) 0.0164(13)
C9 0.045(2) 0.0437(19) 0.053(2) 0.0133(16) 0.0192(16) 0.0188(15)
C10 0.039(2) 0.048(2) 0.089(3) 0.017(2) 0.018(2) 0.0094(16)
C11 0.038(2) 0.051(2) 0.076(3) -0.0007(19) 0.0025(19) 0.0073(16)
C12 0.0375(19) 0.048(2) 0.054(2) 0.0024(16) 0.0015(16) 0.0152(15)
C13 0.0341(16) 0.0330(16) 0.0391(17) 0.0031(13) 0.0073(13) 0.0159(13)
C14 0.0367(17) 0.0379(17) 0.0319(16) 0.0073(13) 0.0073(13) 0.0161(13)
C15 0.0316(16) 0.0341(16) 0.0429(18) 0.0075(13) 0.0143(13) 0.0124(12)
C16 0.046(2) 0.0373(18) 0.055(2) 0.0113(15) 0.0147(16) 0.0157(15)
C17 0.059(2) 0.0321(19) 0.089(3) 0.0103(19) 0.024(2) 0.0145(16)
C18 0.059(2) 0.039(2) 0.069(3) -0.0106(18) 0.016(2) 0.0122(17)
C19 0.046(2) 0.046(2) 0.047(2) -0.0025(15) 0.0107(16) 0.0137(15)
C20 0.0279(15) 0.0377(17) 0.0434(18) 0.0007(13) 0.0097(13) 0.0120(13)
C21 0.0442(19) 0.0489(19) 0.0367(17) 0.0096(14) 0.0174(15) 0.0199(15)
C22 0.0354(18) 0.0447(19) 0.050(2) -0.0005(15) 0.0138(15) 0.0158(14)
C23 0.048(2) 0.064(3) 0.058(2) -0.0104(19) 0.0088(18) 0.0228(18)
C24 0.057(3) 0.054(3) 0.091(4) -0.016(2) 0.008(2) 0.019(2)
C25 0.055(2) 0.037(2) 0.096(3) 0.004(2) 0.018(2) 0.0145(17)
C26 0.0364(18) 0.043(2) 0.068(2) 0.0136(17) 0.0169(17) 0.0132(15)
C27 0.0302(16) 0.0404(18) 0.051(2) 0.0040(15) 0.0123(14) 0.0132(13)
C28 0.0332(17) 0.0446(19) 0.0412(18) 0.0055(14) 0.0076(14) 0.0171(14)
C29 0.0344(18) 0.0420(19) 0.064(2) 0.0018(16) 0.0153(16) 0.0144(14)
C30 0.036(2) 0.059(2) 0.076(3) -0.008(2) 0.0042(19) 0.0129(17)
C31 0.038(2) 0.054(3) 0.137(5) 0.007(3) 0.008(3) 0.0016(19)
C32 0.049(3) 0.057(3) 0.131(5) 0.029(3) 0.029(3) 0.004(2)
C33 0.052(3) 0.067(3) 0.103(4) 0.032(3) 0.035(2) 0.022(2)
C34 0.0364(18) 0.0442(19) 0.065(2) 0.0127(17) 0.0243(17) 0.0165(15)
C35 0.0317(16) 0.0439(18) 0.0351(17) 0.0076(14) 0.0042(13) 0.0142(13)
C36 0.046(2) 0.0427(19) 0.0341(17) 0.0034(14) 0.0017(15) 0.0045(15)
C37 0.069(3) 0.037(2) 0.050(2) 0.0028(16) 0.0123(19) 0.0003(17)
C38 0.061(2) 0.040(2) 0.064(3) 0.0153(18) 0.005(2) 0.0111(17)
C39 0.075(3) 0.059(2) 0.040(2) 0.0135(17) -0.0013(19) 0.023(2)
C40 0.059(2) 0.047(2) 0.0352(18) 0.0002(14) -0.0028(16) 0.0230(17)
C41 0.0467(19) 0.0401(18) 0.0351(18) 0.0079(13) 0.0105(15) 0.0199(14)
N3 0.0542(18) 0.0629(19) 0.0375(16) 0.0114(14) 0.0201(14) 0.0301(15)
N4 0.072(2) 0.067(2) 0.0345(17) -0.0003(14) 0.0146(15) 0.0321(17)
C42 0.0418(18) 0.0368(17) 0.0315(16) 0.0072(12) 0.0130(14) 0.0163(13)
C43 0.0426(18) 0.0329(16) 0.0306(16) 0.0037(12) 0.0107(13) 0.0164(13)
C44 0.0399(17) 0.0346(16) 0.0346(16) 0.0025(12) 0.0112(14) 0.0158(13)
C45 0.0432(18) 0.0338(16) 0.0280(15) 0.0035(12) 0.0084(13) 0.0153(13)
C46 0.0414(18) 0.0379(17) 0.0357(17) 0.0075(13) 0.0105(14) 0.0174(14)
C47 0.0403(18) 0.0364(17) 0.0360(17) 0.0073(13) 0.0125(14) 0.0172(13)
C48 0.0422(19) 0.053(2) 0.046(2) 0.0086(16) 0.0130(16) 0.0237(16)
C49 0.041(2) 0.052(2) 0.067(3) 0.0164(18) 0.0071(18) 0.0211(16)
C50 0.047(2) 0.066(3) 0.097(3) 0.029(2) 0.010(2) 0.015(2)
C51 0.057(3) 0.072(3) 0.137(6) 0.024(3) -0.009(4) 0.000(2)
C52 0.057(3) 0.081(4) 0.124(5) -0.017(3) -0.015(3) 0.007(3)
C53 0.071(3) 0.075(3) 0.074(3) -0.010(2) -0.013(2) 0.033(3)
C54 0.048(2) 0.054(2) 0.057(2) 0.0018(17) -0.0010(18) 0.0225(17)
C55 0.048(2) 0.057(2) 0.0358(18) 0.0083(15) 0.0082(15) 0.0234(17)
C56 0.0376(18) 0.052(2) 0.052(2) 0.0154(16) 0.0069(16) 0.0222(15)
C57 0.048(2) 0.065(3) 0.073(3) 0.028(2) 0.012(2) 0.0254(19)
C58 0.061(3) 0.065(3) 0.110(4) 0.042(3) 0.018(3) 0.027(2)
C59 0.071(3) 0.052(3) 0.114(4) 0.007(3) 0.006(3) 0.034(2)
C60 0.057(2) 0.061(3) 0.077(3) 0.007(2) 0.014(2) 0.034(2)
C61 0.0400(19) 0.051(2) 0.051(2) 0.0127(16) 0.0074(16) 0.0225(15)
C62 0.0474(19) 0.0492(19) 0.0273(16) 0.0041(13) 0.0088(14) 0.0242(15)
C63 0.0403(18) 0.0394(18) 0.0458(19) 0.0074(14) 0.0032(15) 0.0168(14)
C64 0.058(2) 0.056(2) 0.063(3) 0.0231(19) 0.002(2) 0.0187(19)
C65 0.074(3) 0.041(2) 0.110(4) 0.019(2) -0.013(3) 0.016(2)
C66 0.078(3) 0.040(2) 0.088(3) -0.008(2) -0.015(3) 0.027(2)
C67 0.063(2) 0.049(2) 0.056(2) -0.0122(18) -0.0083(19) 0.0321(18)
C68 0.0414(18) 0.0409(18) 0.0393(18) -0.0023(14) -0.0026(15) 0.0199(14)
C69 0.0441(18) 0.0463(19) 0.0317(16) 0.0009(13) 0.0094(14) 0.0245(15)
C70 0.0426(19) 0.0405(18) 0.0442(19) 0.0001(14) 0.0099(15) 0.0165(14)
C71 0.055(3) 0.061(3) 0.081(3) 0.004(2) 0.025(2) 0.014(2)
C72 0.060(3) 0.077(3) 0.127(5) -0.028(3) 0.020(3) -0.011(3)
C73 0.061(3) 0.092(4) 0.106(4) -0.053(3) 0.001(3) -0.009(3)
C74 0.076(3) 0.085(3) 0.060(3) -0.027(2) 0.006(2) 0.032(3)
C75 0.0460(19) 0.0427(19) 0.0402(18) -0.0044(14) 0.0046(15) 0.0199(15)
C76 0.050(2) 0.087(3) 0.041(2) -0.0127(19) 0.0066(17) 0.036(2)
C77 0.094(4) 0.146(5) 0.048(2) 0.006(3) 0.030(2) 0.070(3)
C78 0.124(5) 0.142(6) 0.068(3) -0.012(4) 0.042(3) 0.072(4)
C79 0.133(6) 0.106(5) 0.092(4) -0.013(4) 0.043(4) 0.047(4)
C80 0.121(5) 0.068(3) 0.119(5) -0.020(3) 0.039(4) 0.029(3)
C81 0.077(3) 0.053(3) 0.078(3) -0.013(2) 0.022(2) 0.012(2)
C82 0.0460(19) 0.0395(18) 0.0334(17) 0.0004(13) 0.0046(14) 0.0204(14)
Cl1 0.125(2) 0.142(2) 0.0667(14) 0.0103(13) 0.0054(13) 0.0664(18)
Cl2 0.105(2) 0.0841(18) 0.275(5) 0.016(2) 0.008(2) 0.0510(16)
C83 0.027(4) 0.31(2) 0.55(4) 0.36(3) -0.017(10) 0.001(8)
Cl3 0.096(3) 0.394(10) 0.048(2) 0.037(3) 0.021(2) 0.108(5)
Cl4 0.081(3) 0.314(9) 0.141(4) 0.091(5) 0.062(3) 0.082(4)
C84 0.137(14) 0.29(2) 0.029(6) 0.014(9) 0.004(7) 0.157(17)

loop_
_atom_type_symbol
_atom_type_description
_atom_type_scat_dispersion_real
_atom_type_scat_dispersion_imag
_atom_type_scat_source
C C 0.0033 0.0016 'International Tables Vol C Tables 4.2.6.8 and 6.1.1.4'
H H 0.0000 0.0000 'International Tables Vol C Tables 4.2.6.8 and 6.1.1.4'
N N 0.0061 0.0033 'International Tables Vol C Tables 4.2.6.8 and 6.1.1.4'
Cl Cl 0.1484 0.1585 'International Tables Vol C Tables 4.2.6.8 and 6.1.1.4'

loop_
_geom_angle_atom_site_label_1
_geom_angle_atom_site_label_2
_geom_angle_atom_site_label_3
_geom_angle
C1 N1 C35 122.0(3)
C2 C1 C6 118.3(3)
C2 C1 N1 120.9(3)
C6 C1 N1 120.8(3)
C3 C2 C1 121.0(3)
C3 C2 C7 112.3(3)
C1 C2 C7 126.5(3)
C4 C3 C2 120.3(3)
C4 C3 C14 126.1(3)
C2 C3 C14 113.6(3)
C3 C4 C5 119.2(3)
C3 C4 C41 121.6(3)
C5 C4 C41 119.2(3)
C6 C5 C4 120.0(3)
C6 C5 C21 114.4(3)
C4 C5 C21 125.6(3)
C5 C6 C1 121.0(3)
C5 C6 C28 112.0(3)
C1 C6 C28 126.9(3)
C20 C7 C8 105.1(2)
C20 C7 C2 106.9(2)
C8 C7 C2 105.5(2)
C9 C8 C13 119.9(3)
C9 C8 C7 127.0(3)
C13 C8 C7 113.1(3)
C8 C9 C10 119.3(3)
C11 C10 C9 120.8(4)
C10 C11 C12 120.3(3)
C13 C12 C11 118.7(3)
C12 C13 C8 121.0(3)
C12 C13 C14 126.5(3)
C8 C13 C14 112.5(3)
C15 C14 C3 106.8(2)
C15 C14 C13 105.4(3)
C3 C14 C13 105.3(2)
C16 C15 C20 121.2(3)
C16 C15 C14 126.0(3)
C20 C15 C14 112.7(3)
C15 C16 C17 118.4(4)
C18 C17 C16 120.6(3)
C17 C18 C19 120.4(3)
C20 C19 C18 119.5(3)
C19 C20 C15 119.9(3)
C19 C20 C7 126.8(3)
C15 C20 C7 113.3(3)
C34 C21 C5 104.8(3)
C34 C21 C22 106.0(3)
C5 C21 C22 105.3(3)
C27 C22 C23 121.1(3)
C27 C22 C21 113.5(3)
C23 C22 C21 125.4(3)
C24 C23 C22 118.4(4)
C25 C24 C23 120.5(4)
C24 C25 C26 121.4(4)
C25 C26 C27 118.3(4)
C22 C27 C26 120.4(3)
C22 C27 C28 113.2(3)
C26 C27 C28 126.4(3)
C29 C28 C6 104.7(3)
C29 C28 C27 105.5(3)
C6 C28 C27 105.4(2)
C34 C29 C30 121.2(3)
C34 C29 C28 113.8(3)
C30 C29 C28 124.9(4)
C31 C30 C29 118.0(4)
C32 C31 C30 121.0(4)
C31 C32 C33 121.5(4)
C32 C33 C34 118.7(5)
C29 C34 C33 119.5(4)
C29 C34 C21 113.3(3)
C33 C34 C21 127.2(4)
C36 C35 C40 118.4(3)
C36 C35 N1 123.5(3)
C40 C35 N1 118.1(3)
C35 C36 C37 121.2(3)
C38 C37 C36 120.6(3)
C37 C38 C39 118.8(3)
C40 C39 C38 121.0(3)
C39 C40 C35 119.9(3)
N2 C41 C4 177.8(4)
C42 N3 C76 120.4(3)
N3 C42 C47 120.1(3)
N3 C42 C43 121.9(3)
C47 C42 C43 118.0(3)
C44 C43 C42 121.0(3)
C44 C43 C62 112.8(3)
C42 C43 C62 126.2(3)
C43 C44 C45 120.6(3)
C43 C44 C69 113.7(3)
C45 C44 C69 125.7(3)
C44 C45 C46 118.7(3)
C44 C45 C82 121.8(3)
C46 C45 C82 119.5(3)
C47 C46 C45 120.5(3)
C47 C46 C55 113.6(3)
C45 C46 C55 125.9(3)
C46 C47 C42 121.1(3)
C46 C47 C48 112.8(3)
C42 C47 C48 126.0(3)
C61 C48 C47 105.4(3)
C61 C48 C49 106.2(3)
C47 C48 C49 105.0(3)
C54 C49 C50 121.7(4)
C54 C49 C48 112.9(3)
C50 C49 C48 125.4(4)
C49 C50 C51 117.4(5)
C52 C51 C50 122.0(5)
C51 C52 C53 120.7(5)
C54 C53 C52 117.2(6)
C49 C54 C53 121.1(4)
C49 C54 C55 113.4(3)
C53 C54 C55 125.5(4)
C56 C55 C46 105.8(3)
C56 C55 C54 105.8(3)
C46 C55 C54 104.7(3)
C61 C56 C57 120.6(4)
C61 C56 C55 113.6(3)
C57 C56 C55 125.8(4)
C58 C57 C56 119.0(5)
C59 C58 C57 120.3(4)
C58 C59 C60 121.8(4)
C61 C60 C59 117.8(5)
C56 C61 C60 120.4(4)
C56 C61 C48 113.0(3)
C60 C61 C48 126.6(4)
C43 C62 C75 107.2(3)
C43 C62 C63 105.7(2)
C75 C62 C63 104.6(3)
C64 C63 C68 121.2(4)
C64 C63 C62 126.1(4)
C68 C63 C62 112.7(3)
C63 C64 C65 118.2(5)
C66 C65 C64 120.9(4)
C65 C66 C67 120.8(4)
C66 C67 C68 119.4(4)
C63 C68 C67 119.5(3)
C63 C68 C69 113.7(3)
C67 C68 C69 126.9(3)
C68 C69 C44 105.7(3)
C68 C69 C70 104.2(2)
C44 C69 C70 105.4(3)
C75 C70 C71 121.4(3)
C75 C70 C69 113.1(3)
C71 C70 C69 125.5(4)
C70 C71 C72 117.2(5)
C73 C72 C71 121.4(5)
C72 C73 C74 121.3(4)
C73 C74 C75 118.7(5)
C70 C75 C74 120.0(4)
C70 C75 C62 113.4(3)
C74 C75 C62 126.5(4)
C77 C76 C81 118.4(4)
C77 C76 N3 119.5(5)
C81 C76 N3 122.1(4)
C76 C77 C78 116.7(6)
C79 C78 C77 120.2(5)
C80 C79 C78 121.6(6)
C79 C80 C81 122.5(6)
C80 C81 C76 120.5(5)
N4 C82 C45 177.1(4)
Cl2 C83 Cl1 107.1(10)
Cl4 C84 Cl3 122.8(9)

loop_
_geom_bond_atom_site_label_1
_geom_bond_atom_site_label_2
_geom_bond_distance
N1 C1 1.405(4)
N1 C35 1.418(4)
N2 C41 1.147(4)
C1 C2 1.399(4)
C1 C6 1.398(5)
C2 C3 1.390(4)
C2 C7 1.534(4)
C3 C4 1.388(4)
C3 C14 1.522(4)
C4 C5 1.408(4)
C4 C41 1.430(4)
C5 C6 1.386(4)
C5 C21 1.513(5)
C6 C28 1.533(4)
C7 C20 1.508(4)
C7 C8 1.535(4)
C8 C9 1.374(5)
C8 C13 1.393(4)
C9 C10 1.388(5)
C10 C11 1.361(6)
C11 C12 1.407(5)
C12 C13 1.363(4)
C13 C14 1.534(4)
C14 C15 1.520(4)
C15 C16 1.372(5)
C15 C20 1.399(4)
C16 C17 1.410(6)
C17 C18 1.377(6)
C18 C19 1.394(5)
C19 C20 1.380(5)
C21 C34 1.512(5)
C21 C22 1.531(5)
C22 C27 1.368(5)
C22 C23 1.395(5)
C23 C24 1.378(6)
C24 C25 1.371(7)
C25 C26 1.384(6)
C26 C27 1.388(5)
C27 C28 1.536(5)
C28 C29 1.526(5)
C29 C34 1.369(5)
C29 C30 1.402(5)
C30 C31 1.379(7)
C31 C32 1.356(7)
C32 C33 1.378(7)
C33 C34 1.401(5)
C35 C36 1.355(5)
C35 C40 1.400(4)
C36 C37 1.380(5)
C37 C38 1.362(5)
C38 C39 1.373(6)
C39 C40 1.371(5)
N3 C42 1.396(4)
N3 C76 1.429(5)
N4 C82 1.149(4)
C42 C47 1.400(4)
C42 C43 1.399(5)
C43 C44 1.384(4)
C43 C62 1.512(4)
C44 C45 1.395(4)
C44 C69 1.528(4)
C45 C46 1.397(5)
C45 C82 1.424(5)
C46 C47 1.384(5)
C46 C55 1.523(4)
C47 C48 1.532(5)
C48 C61 1.528(5)
C48 C49 1.529(5)
C49 C54 1.383(6)
C49 C50 1.379(6)
C50 C51 1.399(8)
C51 C52 1.360(9)
C52 C53 1.417(8)
C53 C54 1.391(6)
C54 C55 1.527(5)
C55 C56 1.522(5)
C56 C61 1.380(5)
C56 C57 1.394(5)
C57 C58 1.378(7)
C58 C59 1.352(8)
C59 C60 1.406(7)
C60 C61 1.382(5)
C62 C75 1.521(5)
C62 C63 1.526(5)
C63 C64 1.374(5)
C63 C68 1.383(5)
C64 C65 1.400(7)
C65 C66 1.356(7)
C66 C67 1.376(6)
C67 C68 1.389(5)
C68 C69 1.523(5)
C69 C70 1.536(5)
C70 C75 1.378(5)
C70 C71 1.394(6)
C71 C72 1.406(7)
C72 C73 1.354(8)
C73 C74 1.382(8)
C74 C75 1.395(5)
C76 C77 1.379(6)
C76 C81 1.399(6)
C77 C78 1.477(8)
C78 C79 1.319(9)
C79 C80 1.291(9)
C80 C81 1.356(7)
Cl1 C83 2.02(3)
Cl2 C83 1.423(17)
Cl3 C84 1.709(14)
Cl4 C84 1.428(18)
